data_1550561
loop_
_publ_author_name
'Lu, Connie'
'Ramirez, Bianca L.'
'Sharma, Prachi'
'Eisenhart, Reed'
'Gagliardi, Laura'

_publ_section_title
;
 Bimetallic nickel-lutetium complexes: Tuning the properties and catalytic
 hydrogenation activity of the Ni site by varying the Lu coordination
 environment
;
_journal_name_full 'Chemical Science'
_journal_paper_doi 10.1039/C8SC04712J
_journal_year 2019
_chemical_formula_moiety 'C45 H72 Lu N6 Ni P3'
_chemical_formula_sum 'C45 H72 Lu N6 Ni P3'
_chemical_formula_weight 1023.67
_chemical_name_common 16087_Complex-2
_chemical_name_systematic NiLu(iPr2PCH2NAr)3tacn
_chemical_properties_physical Air-sensitive,Moisture-sensitive
_space_group_crystal_system triclinic
_space_group_IT_number 2
_space_group_name_Hall '-P 1'
_space_group_name_H-M_alt 'P -1'
_symmetry_space_group_name_Hall '-P 1'
_symmetry_space_group_name_H-M 'P -1'
_atom_sites_solution_hydrogens geom
_audit_creation_method SHELXL-2016/6
_audit_update_record
;
2018-09-27 deposited with the CCDC.
2019-02-04 downloaded from the CCDC.
;
_cell_angle_alpha 78.2730(10)
_cell_angle_beta 79.6030(10)
_cell_angle_gamma 78.3390(10)
_cell_formula_units_Z 2
_cell_length_a 10.7814(2)
_cell_length_b 10.8562(2)
_cell_length_c 20.1873(4)
_cell_measurement_reflns_used 9877
_cell_measurement_temperature 123(2)
_cell_measurement_theta_max 74.53
_cell_measurement_theta_min 4.22
_cell_volume 2241.69(7)
_computing_cell_refinement 'Bruker SAINT'
_computing_data_collection 'Bruker APEX3'
_computing_data_reduction 'Bruker SAINT'
_computing_molecular_graphics 'ShelXle Rev. 712 (Huebschle, 2011)'
_computing_publication_material 'Bruker SHELXTL'
_computing_structure_refinement 'SHELXL-2016/6 (Sheldrick, 2016)'
_computing_structure_solution 'SHELXT 2014/5 (Sheldrick, 2014)'
_diffrn_ambient_temperature 123(2)
_diffrn_measured_fraction_theta_full 0.998
_diffrn_measured_fraction_theta_max 0.993
_diffrn_measurement_device_type 'Bruker PHOTON-II CMOS'
_diffrn_measurement_method '\f and \w scans'
_diffrn_radiation_type CuK\a
_diffrn_radiation_wavelength 1.54178
_diffrn_reflns_av_R_equivalents 0.0412
_diffrn_reflns_av_unetI/netI 0.0369
_diffrn_reflns_Laue_measured_fraction_full 0.998
_diffrn_reflns_Laue_measured_fraction_max 0.993
_diffrn_reflns_limit_h_max 13
_diffrn_reflns_limit_h_min -13
_diffrn_reflns_limit_k_max 13
_diffrn_reflns_limit_k_min -13
_diffrn_reflns_limit_l_max 25
_diffrn_reflns_limit_l_min -25
_diffrn_reflns_number 33217
_diffrn_reflns_point_group_measured_fraction_full 0.998
_diffrn_reflns_point_group_measured_fraction_max 0.993
_diffrn_reflns_theta_full 67.679
_diffrn_reflns_theta_max 74.588
_diffrn_reflns_theta_min 4.222
_diffrn_source 'I\uS Microfocus Tube'
_exptl_absorpt_coefficient_mu 5.936
_exptl_absorpt_correction_type multi-scan
_exptl_absorpt_process_details 'SADABS, R. Blessing, 1995'
_exptl_crystal_colour purple
_exptl_crystal_density_diffrn 1.517
_exptl_crystal_density_meas ?
_exptl_crystal_description 'rectangular plate'
_exptl_crystal_F_000 1056
_exptl_crystal_recrystallization_method 'Re-crystallisation from solvent: tetrahydrofuran/hexanes'
_exptl_crystal_size_max 0.600
_exptl_crystal_size_mid 0.300
_exptl_crystal_size_min 0.100
_exptl_transmission_factor_max 0.7538
_exptl_transmission_factor_min 0.6117
_refine_diff_density_max 0.714
_refine_diff_density_min -0.492
_refine_diff_density_rms 0.082
_refine_ls_extinction_method none
_refine_ls_goodness_of_fit_ref 1.054
_refine_ls_hydrogen_treatment constr
_refine_ls_matrix_type full
_refine_ls_number_parameters 589
_refine_ls_number_reflns 9120
_refine_ls_number_restraints 25
_refine_ls_restrained_S_all 1.053
_refine_ls_R_factor_all 0.0342
_refine_ls_R_factor_gt 0.0283
_refine_ls_shift/su_max 0.002
_refine_ls_shift/su_mean 0.000
_refine_ls_structure_factor_coef Fsqd
_refine_ls_weighting_details 'w=1/[\s^2^(Fo^2^)+(0.0265P)^2^+1.5513P] where P=(Fo^2^+2Fc^2^)/3'
_refine_ls_weighting_scheme calc
_refine_ls_wR_factor_gt 0.0618
_refine_ls_wR_factor_ref 0.0639
_reflns_Friedel_coverage 0.000
_reflns_number_gt 8162
_reflns_number_total 9120
_reflns_threshold_expression 'I > 2\s(I)'
_cod_data_source_file c8sc04712j3.cif
_cod_data_source_block 16087_Complex-4
_cod_depositor_comments
;
The following automatic conversions were performed:

'_exptl_crystal_density_meas' value 'not measured' was changed to '?'
- the value is perceived as not measured.

Automatic conversion script
Id: cif_fix_values 4973 2017-02-22 13:04:09Z antanas 
;
_cod_database_code 1550561
_shelx_shelxl_version_number 2016/6
_shelx_space_group_comment
; 
The symmetry employed for this shelxl refinement is uniquely defined 
by the following loop, which should always be used as a source of 
symmetry information in preference to the above space-group names. 
They are only intended as comments. 
;
_shelx_estimated_absorpt_t_min 0.125
_shelx_estimated_absorpt_t_max 0.588

loop_
_space_group_symop_operation_xyz
'x, y, z'
'-x, -y, -z'

loop_
_atom_site_label
_atom_site_type_symbol
_atom_site_fract_x
_atom_site_fract_y
_atom_site_fract_z
_atom_site_U_iso_or_equiv
_atom_site_adp_type
_atom_site_occupancy
_atom_site_site_symmetry_order
_atom_site_calc_flag
_atom_site_refinement_flags_posn
_atom_site_refinement_flags_adp
_atom_site_refinement_flags_occupancy
_atom_site_disorder_assembly
_atom_site_disorder_group
Lu1 Lu 0.24474(2) 0.33819(2) 0.70300(2) 0.01684(4) Uani 1 1 d . . . . .
N1 N 0.1434(2) 0.3512(2) 0.59573(11) 0.0192(5) Uani 1 1 d . . . . .
Ni1 Ni 0.37153(4) 0.14444(5) 0.80808(2) 0.02017(10) Uani 1 1 d . . . . .
P1 P 0.53276(6) 0.12343(7) 0.72813(4) 0.01830(14) Uani 1 1 d . . . . .
P2 P 0.34329(7) 0.29695(8) 0.86648(4) 0.02515(16) Uani 1 1 d . . . . .
N2 N 0.2857(2) 0.5390(2) 0.61677(12) 0.0205(5) Uani 1 1 d . . . . .
N3 N 0.0410(2) 0.5072(2) 0.70070(12) 0.0199(5) Uani 1 1 d . . . . .
N4 N 0.3589(2) 0.1940(2) 0.63591(11) 0.0187(5) Uani 1 1 d . . . . .
N5 N 0.3630(2) 0.4582(2) 0.74211(12) 0.0248(5) Uani 1 1 d . . . . .
N6 N 0.0733(2) 0.2655(2) 0.77440(14) 0.0297(6) Uani 1 1 d . . . . .
C1 C 0.1871(3) 0.4512(3) 0.53805(14) 0.0243(6) Uani 1 1 d . . . . .
H1A H 0.116382 0.524768 0.532503 0.029 Uiso 1 1 calc R U . . .
H1B H 0.207236 0.415624 0.495147 0.029 Uiso 1 1 calc R U . . .
C2 C 0.3036(3) 0.4973(3) 0.54942(14) 0.0255(6) Uani 1 1 d . . . . .
H2A H 0.378401 0.427575 0.546742 0.031 Uiso 1 1 calc R U . . .
H2B H 0.321998 0.569576 0.512599 0.031 Uiso 1 1 calc R U . . .
C3 C 0.1777(3) 0.6500(3) 0.62207(15) 0.0252(6) Uani 1 1 d . . . . .
H3A H 0.129502 0.662113 0.583202 0.030 Uiso 1 1 calc R U . . .
H3B H 0.213450 0.728565 0.618690 0.030 Uiso 1 1 calc R U . . .
C4 C 0.0862(3) 0.6309(3) 0.68871(15) 0.0248(6) Uani 1 1 d . . . . .
H4A H 0.130166 0.634405 0.727169 0.030 Uiso 1 1 calc R U . . .
H4B H 0.011707 0.701203 0.687304 0.030 Uiso 1 1 calc R U . . .
C5 C -0.0366(3) 0.5018(3) 0.64713(14) 0.0236(6) Uani 1 1 d . . . . .
H5A H -0.027374 0.575276 0.609547 0.028 Uiso 1 1 calc R U . . .
H5B H -0.128015 0.509778 0.667278 0.028 Uiso 1 1 calc R U . . .
C6 C 0.0033(3) 0.3794(3) 0.61806(15) 0.0236(6) Uani 1 1 d . . . . .
H6A H -0.022679 0.307654 0.653214 0.028 Uiso 1 1 calc R U . . .
H6B H -0.041922 0.386335 0.578562 0.028 Uiso 1 1 calc R U . . .
C7 C 0.1819(3) 0.2273(3) 0.57308(14) 0.0211(6) Uani 1 1 d . . . . .
C8 C 0.1118(3) 0.1879(3) 0.53253(15) 0.0283(7) Uani 1 1 d . . . . .
H8 H 0.032758 0.239005 0.522297 0.034 Uiso 1 1 calc R U . . .
C9 C 0.1547(3) 0.0753(3) 0.50654(16) 0.0314(7) Uani 1 1 d . . . . .
H9 H 0.105187 0.047626 0.479755 0.038 Uiso 1 1 calc R U . . .
C10 C 0.2717(3) 0.0046(3) 0.52083(15) 0.0303(7) Uani 1 1 d . . . . .
H10 H 0.303895 -0.071619 0.502544 0.036 Uiso 1 1 calc R U . . .
C11 C 0.3427(3) 0.0427(3) 0.56132(15) 0.0271(6) Uani 1 1 d . . . . .
H11 H 0.423118 -0.007723 0.569615 0.033 Uiso 1 1 calc R U . . .
C12 C 0.2996(3) 0.1544(3) 0.59076(14) 0.0203(6) Uani 1 1 d . . . . .
C13 C 0.4759(3) 0.1042(3) 0.65093(15) 0.0219(6) Uani 1 1 d . . . . .
H13A H 0.544162 0.116446 0.611424 0.026 Uiso 1 1 calc R U . . .
H13B H 0.459425 0.015913 0.656697 0.026 Uiso 1 1 calc R U . . .
C14 C 0.6449(3) -0.0324(3) 0.74174(16) 0.0257(6) Uani 1 1 d . . . . .
H14 H 0.592277 -0.099253 0.743352 0.031 Uiso 1 1 calc R U . . .
C15 C 0.6316(3) 0.2520(3) 0.69569(14) 0.0217(6) Uani 1 1 d . . . . .
H15 H 0.570243 0.332925 0.701231 0.026 Uiso 1 1 calc R U . . .
C16 C 0.7553(3) -0.0533(3) 0.68417(17) 0.0328(7) Uani 1 1 d . . . . .
H16A H 0.721658 -0.039647 0.640804 0.049 Uiso 1 1 calc R U . . .
H16B H 0.802096 -0.140893 0.693422 0.049 Uiso 1 1 calc R U . . .
H16C H 0.813326 0.007024 0.681230 0.049 Uiso 1 1 calc R U . . .
C17 C 0.6904(3) -0.0601(3) 0.81178(17) 0.0359(8) Uani 1 1 d . . . . .
H17A H 0.737443 -0.147749 0.819863 0.054 Uiso 1 1 calc R U . . .
H17B H 0.616192 -0.050087 0.847494 0.054 Uiso 1 1 calc R U . . .
H17C H 0.746694 -0.000246 0.812792 0.054 Uiso 1 1 calc R U . . .
C18 C 0.6891(3) 0.2720(3) 0.61999(15) 0.0344(8) Uani 1 1 d . . . . .
H18A H 0.622041 0.278494 0.591888 0.052 Uiso 1 1 calc R U . . .
H18B H 0.756715 0.199537 0.611238 0.052 Uiso 1 1 calc R U . . .
H18C H 0.725271 0.350874 0.608396 0.052 Uiso 1 1 calc R U . . .
C19 C 0.7320(3) 0.2477(3) 0.74108(15) 0.0281(7) Uani 1 1 d . . . . .
H19A H 0.806262 0.182403 0.730365 0.042 Uiso 1 1 calc R U . . .
H19B H 0.695310 0.226769 0.789215 0.042 Uiso 1 1 calc R U . . .
H19C H 0.758926 0.331177 0.732760 0.042 Uiso 1 1 calc R U . . .
C20 C 0.4007(3) 0.5773(3) 0.62921(16) 0.0252(6) Uani 1 1 d . . . . .
C21 C 0.4672(3) 0.6583(3) 0.57897(18) 0.0327(7) Uani 1 1 d . . . . .
H21 H 0.441259 0.683434 0.534951 0.039 Uiso 1 1 calc R U . . .
C22 C 0.5710(3) 0.7029(3) 0.59231(19) 0.0372(8) Uani 1 1 d . . . . .
H22 H 0.616991 0.757105 0.557892 0.045 Uiso 1 1 calc R U . . .
C23 C 0.6044(3) 0.6665(3) 0.6563(2) 0.0365(8) Uani 1 1 d . . . . .
H23 H 0.674960 0.696235 0.666050 0.044 Uiso 1 1 calc R U . . .
C24 C 0.5394(3) 0.5880(3) 0.70732(18) 0.0321(7) Uani 1 1 d . . . . .
H24 H 0.566013 0.565567 0.751218 0.039 Uiso 1 1 calc R U . . .
C25 C 0.4322(3) 0.5393(3) 0.69543(16) 0.0260(6) Uani 1 1 d . . . . .
C26 C 0.4089(3) 0.4306(3) 0.80867(15) 0.0282(7) Uani 1 1 d . . . . .
H26A H 0.384105 0.507743 0.830284 0.034 Uiso 1 1 calc R U . . .
H26B H 0.503570 0.409303 0.801585 0.034 Uiso 1 1 calc R U . . .
C30 C 0.1598(4) 0.5193(5) 0.9001(3) 0.0738(16) Uani 1 1 d . . . . .
H30A H 0.186820 0.561078 0.853421 0.111 Uiso 1 1 calc R U . . .
H30B H 0.209769 0.539172 0.931410 0.111 Uiso 1 1 calc R U . . .
H30C H 0.068657 0.550290 0.913719 0.111 Uiso 1 1 calc R U . . .
C31 C 0.1816(3) 0.3763(4) 0.90303(19) 0.0470(10) Uani 1 1 d . . . . .
H31 H 0.122042 0.363374 0.873360 0.056 Uiso 1 1 calc R U . . .
C27 C 0.4479(4) 0.3789(4) 0.9685(2) 0.0489(10) Uani 1 1 d . . . . .
H27A H 0.361507 0.410865 0.989890 0.073 Uiso 1 1 calc R U . A 1
H27B H 0.479462 0.447017 0.933612 0.073 Uiso 1 1 calc R U . A 1
H27C H 0.505073 0.351625 1.003317 0.073 Uiso 1 1 calc R U . A 1
C32 C 0.1358(4) 0.3052(6) 0.9746(2) 0.0768(17) Uani 1 1 d . . . . .
H32A H 0.042065 0.317636 0.982380 0.115 Uiso 1 1 calc R U . . .
H32B H 0.165629 0.338987 1.009297 0.115 Uiso 1 1 calc R U . . .
H32C H 0.170544 0.213901 0.977796 0.115 Uiso 1 1 calc R U . . .
C33 C -0.0378(3) 0.4805(3) 0.76748(15) 0.0239(6) Uani 1 1 d . . . . .
C34 C -0.1282(3) 0.5750(3) 0.79322(18) 0.0385(8) Uani 1 1 d . . . . .
H34 H -0.133953 0.660513 0.769438 0.046 Uiso 1 1 calc R U . . .
C35 C -0.2113(4) 0.5471(4) 0.8536(2) 0.0495(10) Uani 1 1 d . . . . .
H35 H -0.271708 0.612883 0.871859 0.059 Uiso 1 1 calc R U . . .
C36 C -0.2038(3) 0.4234(4) 0.88574(17) 0.0420(9) Uani 1 1 d . . . . .
H36 H -0.261485 0.402877 0.926195 0.050 Uiso 1 1 calc R U . . .
C37 C -0.1145(3) 0.3274(4) 0.86101(16) 0.0363(8) Uani 1 1 d . . . . .
H37 H -0.112505 0.242053 0.884686 0.044 Uiso 1 1 calc R U . . .
C38 C -0.0247(3) 0.3528(3) 0.80054(15) 0.0248(6) Uani 1 1 d . . . . .
C28 C 0.4445(4) 0.2659(4) 0.93511(19) 0.0474(10) Uani 0.478(7) 1 d . . P B 1
H28 H 0.531701 0.256208 0.907571 0.057 Uiso 0.478(7) 1 calc R U P B 1
C29 C 0.4469(8) 0.1284(7) 0.9776(4) 0.042(2) Uani 0.478(7) 1 d . U P B 1
H29A H 0.462404 0.066604 0.946437 0.063 Uiso 0.478(7) 1 calc R U P B 1
H29B H 0.364485 0.123307 1.006904 0.063 Uiso 0.478(7) 1 calc R U P B 1
H29C H 0.515446 0.108841 1.005995 0.063 Uiso 0.478(7) 1 calc R U P B 1
C28' C 0.4445(4) 0.2659(4) 0.93511(19) 0.0474(10) Uani 0.522(7) 1 d . . P B 2
H28' H 0.395428 0.211892 0.972748 0.057 Uiso 0.522(7) 1 calc R U P B 2
C29' C 0.5601(6) 0.1887(6) 0.9264(3) 0.0326(16) Uani 0.522(7) 1 d . U P B 2
H29D H 0.619942 0.234946 0.892993 0.049 Uiso 0.522(7) 1 calc R U P B 2
H29E H 0.550416 0.112845 0.909831 0.049 Uiso 0.522(7) 1 calc R U P B 2
H29F H 0.593257 0.162563 0.970197 0.049 Uiso 0.522(7) 1 calc R U P B 2
P3 P 0.22326(15) 0.03469(14) 0.81020(7) 0.0181(3) Uani 0.373(3) 1 d . . P C 1
C39 C 0.0721(4) 0.1426(4) 0.8247(2) 0.0211(8) Uani 0.373(3) 1 d . . P C 1
H39A H 0.000922 0.101814 0.819597 0.025 Uiso 0.373(3) 1 calc R U P C 1
H39B H 0.058101 0.160695 0.871869 0.025 Uiso 0.373(3) 1 calc R U P C 1
C40 C 0.2062(5) -0.0975(5) 0.8849(3) 0.0455(14) Uani 0.373(3) 1 d . U P C 1
H40 H 0.158771 -0.153915 0.869309 0.055 Uiso 0.373(3) 1 calc R U P C 1
C41 C 0.3356(6) -0.1816(5) 0.8953(3) 0.0443(14) Uani 0.373(3) 1 d . . P C 1
H41A H 0.380770 -0.202840 0.851281 0.066 Uiso 0.373(3) 1 calc R U P C 1
H41B H 0.322053 -0.260355 0.927219 0.066 Uiso 0.373(3) 1 calc R U P C 1
H41C H 0.386865 -0.135623 0.913934 0.066 Uiso 0.373(3) 1 calc R U P C 1
C42 C 0.1366(10) -0.0767(10) 0.9478(5) 0.0433(18) Uani 0.373(3) 1 d . U P C 1
H42A H 0.129892 -0.158949 0.977858 0.065 Uiso 0.373(3) 1 calc R U P C 1
H42B H 0.050618 -0.029935 0.941272 0.065 Uiso 0.373(3) 1 calc R U P C 1
H42C H 0.180028 -0.026580 0.968668 0.065 Uiso 0.373(3) 1 calc R U P C 1
C43 C 0.2078(4) -0.0365(4) 0.7360(2) 0.0217(8) Uani 0.373(3) 1 d . U P C 1
H43 H 0.236653 0.024492 0.694529 0.026 Uiso 0.373(3) 1 calc R U P C 1
C44 C 0.0722(4) -0.0489(4) 0.7282(3) 0.0336(10) Uani 0.373(3) 1 d . . P C 1
H44A H 0.019832 0.036304 0.720443 0.050 Uiso 0.373(3) 1 calc R U P C 1
H44B H 0.034002 -0.099408 0.770041 0.050 Uiso 0.373(3) 1 calc R U P C 1
H44C H 0.076131 -0.091374 0.689309 0.050 Uiso 0.373(3) 1 calc R U P C 1
C45 C 0.3014(5) -0.1624(5) 0.7315(3) 0.0346(12) Uani 0.373(3) 1 d . . P C 1
H45A H 0.310347 -0.182645 0.685535 0.052 Uiso 0.373(3) 1 calc R U P C 1
H45B H 0.268525 -0.231221 0.765263 0.052 Uiso 0.373(3) 1 calc R U P C 1
H45C H 0.385067 -0.153896 0.740845 0.052 Uiso 0.373(3) 1 calc R U P C 1
P3' P 0.2148(4) 0.0396(4) 0.83412(18) 0.0181(3) Uani 0.293(2) 1 d . . P C 3
C39' C 0.0863(9) 0.1205(9) 0.7799(5) 0.0211(8) Uani 0.293(2) 1 d . . P C 3
H39C H 0.109443 0.097014 0.733779 0.025 Uiso 0.293(2) 1 calc R U P C 3
H39D H 0.003874 0.092804 0.801011 0.025 Uiso 0.293(2) 1 calc R U P C 3
C40' C 0.1249(11) 0.0328(10) 0.9229(5) 0.028(2) Uani 0.293(2) 1 d . U P C 3
H40' H 0.082768 0.122682 0.926427 0.033 Uiso 0.293(2) 1 calc R U P C 3
C41' C 0.0180(12) -0.0455(13) 0.9419(6) 0.040(3) Uani 0.293(2) 1 d . . P C 3
H41D H -0.031209 -0.030012 0.903784 0.060 Uiso 0.293(2) 1 calc R U P C 3
H41E H -0.038548 -0.020569 0.982525 0.060 Uiso 0.293(2) 1 calc R U P C 3
H41F H 0.054699 -0.136352 0.951634 0.060 Uiso 0.293(2) 1 calc R U P C 3
C42' C 0.2172(12) -0.0048(12) 0.9754(6) 0.037(3) Uani 0.293(2) 1 d . U P C 3
H42D H 0.244318 -0.097706 0.983241 0.056 Uiso 0.293(2) 1 calc R U P C 3
H42E H 0.174401 0.022446 1.018455 0.056 Uiso 0.293(2) 1 calc R U P C 3
H42F H 0.292300 0.036645 0.958277 0.056 Uiso 0.293(2) 1 calc R U P C 3
C43' C 0.2353(11) -0.1291(10) 0.8211(6) 0.030(2) Uani 0.293(2) 1 d . U P C 3
H43' H 0.154462 -0.162549 0.841562 0.036 Uiso 0.293(2) 1 calc R U P C 3
C44' C 0.2652(14) -0.1434(16) 0.7455(9) 0.0336(10) Uani 0.293(2) 1 d . . P C 3
H44D H 0.193895 -0.095730 0.721725 0.050 Uiso 0.293(2) 1 calc R U P C 3
H44E H 0.277057 -0.233903 0.742033 0.050 Uiso 0.293(2) 1 calc R U P C 3
H44F H 0.343580 -0.109768 0.724544 0.050 Uiso 0.293(2) 1 calc R U P C 3
C45' C 0.3445(11) -0.2090(11) 0.8590(7) 0.0346(12) Uani 0.293(2) 1 d . . P C 3
H45D H 0.420806 -0.168649 0.844963 0.052 Uiso 0.293(2) 1 calc R U P C 3
H45E H 0.363978 -0.295216 0.847892 0.052 Uiso 0.293(2) 1 calc R U P C 3
H45F H 0.318142 -0.213943 0.908444 0.052 Uiso 0.293(2) 1 calc R U P C 3
P3A P 0.22326(15) 0.03469(14) 0.81020(7) 0.0181(3) Uani 0.334(3) 1 d . . P C 4
C39A C 0.0721(4) 0.1426(4) 0.8247(2) 0.0211(8) Uani 0.334(3) 1 d . . P C 4
H39E H 0.000922 0.101814 0.819597 0.025 Uiso 0.334(3) 1 calc R U P C 4
H39F H 0.058101 0.160695 0.871869 0.025 Uiso 0.334(3) 1 calc R U P C 4
C40A C 0.2062(5) -0.0975(5) 0.8849(3) 0.0455(14) Uani 0.334(3) 1 d . . P C 4
H40A H 0.194948 -0.048203 0.923018 0.055 Uiso 0.334(3) 1 calc R U P C 4
C41A C 0.3356(6) -0.1816(5) 0.8953(3) 0.0443(14) Uani 0.334(3) 1 d . . P C 4
H41G H 0.403378 -0.129653 0.880826 0.066 Uiso 0.334(3) 1 calc R U P C 4
H41H H 0.334671 -0.219506 0.943709 0.066 Uiso 0.334(3) 1 calc R U P C 4
H41I H 0.351639 -0.249659 0.867900 0.066 Uiso 0.334(3) 1 calc R U P C 4
C42A C 0.0895(11) -0.1503(10) 0.9022(5) 0.0433(18) Uani 0.334(3) 1 d . . P C 4
H42G H 0.015696 -0.080719 0.902131 0.065 Uiso 0.334(3) 1 calc R U P C 4
H42H H 0.087366 -0.203469 0.947698 0.065 Uiso 0.334(3) 1 calc R U P C 4
H42I H 0.086216 -0.202489 0.868431 0.065 Uiso 0.334(3) 1 calc R U P C 4
C43A C 0.2078(4) -0.0365(4) 0.7360(2) 0.0217(8) Uani 0.334(3) 1 d . . P C 4
H43A H 0.236653 0.024492 0.694529 0.026 Uiso 0.334(3) 1 calc R U P C 4
C44A C 0.0722(4) -0.0489(4) 0.7282(3) 0.0336(10) Uani 0.334(3) 1 d . . P C 4
H44G H 0.012184 0.027480 0.739183 0.050 Uiso 0.334(3) 1 calc R U P C 4
H44H H 0.047472 -0.124443 0.759535 0.050 Uiso 0.334(3) 1 calc R U P C 4
H44I H 0.070309 -0.057514 0.681075 0.050 Uiso 0.334(3) 1 calc R U P C 4
C45A C 0.3014(5) -0.1624(5) 0.7315(3) 0.0346(12) Uani 0.334(3) 1 d . . P C 4
H45G H 0.256396 -0.226014 0.722643 0.052 Uiso 0.334(3) 1 calc R U P C 4
H45H H 0.335741 -0.193547 0.774772 0.052 Uiso 0.334(3) 1 calc R U P C 4
H45I H 0.371801 -0.148201 0.694229 0.052 Uiso 0.334(3) 1 calc R U P C 4

loop_
_atom_site_aniso_label
_atom_site_aniso_U_11
_atom_site_aniso_U_22
_atom_site_aniso_U_33
_atom_site_aniso_U_23
_atom_site_aniso_U_13
_atom_site_aniso_U_12
Lu1 0.01535(7) 0.01661(7) 0.01770(7) -0.00453(5) -0.00232(5) 0.00075(5)
N1 0.0163(11) 0.0212(12) 0.0183(11) -0.0021(9) -0.0015(9) -0.0011(9)
Ni1 0.0184(2) 0.0216(2) 0.0213(2) -0.00277(19) -0.00371(19) -0.00555(19)
P1 0.0156(3) 0.0176(3) 0.0222(3) -0.0055(3) -0.0044(3) -0.0007(3)
P2 0.0212(4) 0.0378(4) 0.0204(3) -0.0120(3) -0.0001(3) -0.0099(3)
N2 0.0177(11) 0.0197(12) 0.0207(11) -0.0027(9) 0.0011(9) 0.0002(9)
N3 0.0168(11) 0.0193(12) 0.0213(11) -0.0043(9) -0.0006(9) 0.0009(9)
N4 0.0160(11) 0.0209(12) 0.0192(11) -0.0068(9) -0.0027(9) 0.0003(9)
N5 0.0276(13) 0.0224(12) 0.0251(12) -0.0076(10) -0.0073(10) 0.0008(10)
N6 0.0199(12) 0.0183(13) 0.0490(16) 0.0052(11) -0.0112(11) -0.0047(10)
C1 0.0251(15) 0.0269(15) 0.0186(13) -0.0006(11) -0.0046(11) -0.0009(12)
C2 0.0249(15) 0.0267(15) 0.0205(14) -0.0002(12) 0.0014(11) -0.0027(12)
C3 0.0202(14) 0.0186(14) 0.0325(16) 0.0003(12) -0.0016(12) -0.0003(11)
C4 0.0213(14) 0.0179(14) 0.0319(16) -0.0052(12) 0.0011(12) 0.0006(11)
C5 0.0178(14) 0.0257(15) 0.0242(14) -0.0006(12) -0.0054(11) 0.0018(11)
C6 0.0156(13) 0.0302(16) 0.0245(14) -0.0051(12) -0.0048(11) -0.0009(12)
C7 0.0196(14) 0.0267(15) 0.0167(13) -0.0052(11) -0.0001(11) -0.0037(11)
C8 0.0223(15) 0.0398(18) 0.0260(15) -0.0101(13) -0.0081(12) -0.0043(13)
C9 0.0293(17) 0.0440(19) 0.0284(16) -0.0154(14) -0.0055(13) -0.0131(15)
C10 0.0337(17) 0.0339(17) 0.0267(15) -0.0162(13) -0.0019(13) -0.0044(14)
C11 0.0248(15) 0.0286(16) 0.0288(15) -0.0112(13) -0.0052(12) 0.0010(12)
C12 0.0174(13) 0.0239(14) 0.0191(13) -0.0042(11) 0.0000(10) -0.0041(11)
C13 0.0154(13) 0.0245(15) 0.0269(14) -0.0109(12) -0.0043(11) 0.0016(11)
C14 0.0233(15) 0.0204(14) 0.0327(16) -0.0051(12) -0.0080(12) 0.0020(12)
C15 0.0173(13) 0.0206(14) 0.0270(14) -0.0035(11) -0.0037(11) -0.0031(11)
C16 0.0251(16) 0.0315(17) 0.0408(18) -0.0111(14) -0.0087(14) 0.0055(13)
C17 0.0397(19) 0.0301(17) 0.0357(18) -0.0025(14) -0.0154(15) 0.0049(15)
C18 0.0372(19) 0.042(2) 0.0256(16) 0.0008(14) -0.0024(14) -0.0175(15)
C19 0.0222(15) 0.0355(17) 0.0291(15) -0.0081(13) -0.0038(12) -0.0080(13)
C20 0.0175(14) 0.0196(14) 0.0372(17) -0.0095(12) 0.0011(12) 0.0001(11)
C21 0.0269(16) 0.0255(16) 0.0424(19) -0.0100(14) 0.0085(14) -0.0050(13)
C22 0.0271(17) 0.0280(17) 0.052(2) -0.0097(15) 0.0123(15) -0.0069(14)
C23 0.0202(15) 0.0229(16) 0.064(2) -0.0140(16) 0.0043(15) -0.0021(12)
C24 0.0283(16) 0.0237(16) 0.0448(19) -0.0132(14) -0.0074(14) 0.0039(13)
C25 0.0208(14) 0.0176(14) 0.0383(17) -0.0122(12) -0.0017(12) 0.0044(11)
C26 0.0251(15) 0.0326(17) 0.0297(16) -0.0117(13) -0.0051(13) -0.0041(13)
C30 0.038(2) 0.095(4) 0.100(4) -0.070(3) 0.003(2) 0.005(2)
C31 0.0270(18) 0.082(3) 0.040(2) -0.035(2) 0.0058(15) -0.0106(18)
C27 0.037(2) 0.077(3) 0.045(2) -0.035(2) -0.0159(17) -0.0042(19)
C32 0.039(2) 0.156(6) 0.039(2) -0.028(3) 0.0108(19) -0.030(3)
C33 0.0211(14) 0.0286(16) 0.0229(14) -0.0053(12) -0.0009(11) -0.0074(12)
C34 0.0373(19) 0.0352(19) 0.0384(19) -0.0129(15) 0.0126(15) -0.0052(15)
C35 0.047(2) 0.057(3) 0.046(2) -0.028(2) 0.0194(18) -0.0164(19)
C36 0.038(2) 0.067(3) 0.0271(17) -0.0156(17) 0.0095(15) -0.0276(19)
C37 0.0315(18) 0.051(2) 0.0294(16) 0.0059(15) -0.0091(14) -0.0218(16)
C38 0.0192(14) 0.0299(16) 0.0277(15) -0.0013(12) -0.0064(12) -0.0106(12)
C28 0.066(3) 0.049(2) 0.038(2) -0.0014(17) -0.0260(19) -0.022(2)
C29 0.058(5) 0.036(4) 0.033(4) 0.003(3) -0.020(4) -0.009(4)
C28' 0.066(3) 0.049(2) 0.038(2) -0.0014(17) -0.0260(19) -0.022(2)
C29' 0.038(4) 0.032(3) 0.031(3) -0.011(3) -0.009(3) -0.003(3)
P3 0.0189(4) 0.0162(4) 0.0191(8) -0.0018(7) -0.0023(7) -0.0047(3)
C39 0.0226(18) 0.0166(18) 0.0238(18) -0.0063(15) 0.0025(16) -0.0048(15)
C40 0.037(3) 0.047(3) 0.045(3) 0.019(2) -0.005(2) -0.015(2)
C41 0.055(4) 0.033(3) 0.043(3) 0.007(2) -0.021(3) -0.005(3)
C42 0.052(5) 0.034(4) 0.036(4) 0.000(3) 0.010(3) -0.011(3)
C43 0.019(2) 0.021(2) 0.025(2) -0.0072(16) -0.0055(16) 0.0016(16)
C44 0.026(2) 0.031(2) 0.050(3) -0.020(2) -0.013(2) 0.0018(18)
C45 0.024(3) 0.026(3) 0.055(3) -0.018(2) -0.005(2) 0.004(2)
P3' 0.0189(4) 0.0162(4) 0.0191(8) -0.0018(7) -0.0023(7) -0.0047(3)
C39' 0.0226(18) 0.0166(18) 0.0238(18) -0.0063(15) 0.0025(16) -0.0048(15)
C40' 0.033(6) 0.020(5) 0.026(5) -0.004(4) 0.008(4) -0.008(4)
C41' 0.042(7) 0.046(7) 0.030(6) -0.002(5) 0.017(5) -0.027(6)
C42' 0.037(7) 0.038(7) 0.029(6) 0.001(5) -0.001(5) 0.001(5)
C43' 0.039(6) 0.019(5) 0.032(6) -0.007(4) -0.002(5) -0.004(4)
C44' 0.026(2) 0.031(2) 0.050(3) -0.020(2) -0.013(2) 0.0018(18)
C45' 0.024(3) 0.026(3) 0.055(3) -0.018(2) -0.005(2) 0.004(2)
P3A 0.0189(4) 0.0162(4) 0.0191(8) -0.0018(7) -0.0023(7) -0.0047(3)
C39A 0.0226(18) 0.0166(18) 0.0238(18) -0.0063(15) 0.0025(16) -0.0048(15)
C40A 0.037(3) 0.047(3) 0.045(3) 0.019(2) -0.005(2) -0.015(2)
C41A 0.055(4) 0.033(3) 0.043(3) 0.007(2) -0.021(3) -0.005(3)
C42A 0.052(5) 0.034(4) 0.036(4) 0.000(3) 0.010(3) -0.011(3)
C43A 0.019(2) 0.021(2) 0.025(2) -0.0072(16) -0.0055(16) 0.0016(16)
C44A 0.026(2) 0.031(2) 0.050(3) -0.020(2) -0.013(2) 0.0018(18)
C45A 0.024(3) 0.026(3) 0.055(3) -0.018(2) -0.005(2) 0.004(2)

loop_
_atom_type_symbol
_atom_type_description
_atom_type_scat_dispersion_real
_atom_type_scat_dispersion_imag
_atom_type_scat_source
C C 0.0181 0.0091 'International Tables Vol C Tables 4.2.6.8 and 6.1.1.4'
H H 0.0000 0.0000 'International Tables Vol C Tables 4.2.6.8 and 6.1.1.4'
N N 0.0311 0.0180 'International Tables Vol C Tables 4.2.6.8 and 6.1.1.4'
P P 0.2955 0.4335 'International Tables Vol C Tables 4.2.6.8 and 6.1.1.4'
Ni Ni -3.0029 0.5091 'International Tables Vol C Tables 4.2.6.8 and 6.1.1.4'
Lu Lu -6.6179 4.6937 'International Tables Vol C Tables 4.2.6.8 and 6.1.1.4'

loop_
_geom_angle_atom_site_label_1
_geom_angle_atom_site_label_2
_geom_angle_atom_site_label_3
_geom_angle
N4 Lu1 N6 113.10(9)
N4 Lu1 N5 116.29(8)
N6 Lu1 N5 119.31(9)
N4 Lu1 N2 96.35(8)
N6 Lu1 N2 137.24(8)
N5 Lu1 N2 67.66(8)
N4 Lu1 N3 137.27(8)
N6 Lu1 N3 68.08(8)
N5 Lu1 N3 95.71(8)
N2 Lu1 N3 69.25(7)
N4 Lu1 N1 68.25(8)
N6 Lu1 N1 92.57(9)
N5 Lu1 N1 137.25(8)
N2 Lu1 N1 69.60(7)
N3 Lu1 N1 69.03(7)
N4 Lu1 Ni1 80.00(6)
N6 Lu1 Ni1 77.77(6)
N5 Lu1 Ni1 78.32(6)
N2 Lu1 Ni1 140.00(5)
N3 Lu1 Ni1 136.80(5)
N1 Lu1 Ni1 140.01(5)
C7 N1 C6 111.6(2)
C7 N1 C1 107.9(2)
C6 N1 C1 111.7(2)
C7 N1 Lu1 108.01(16)
C6 N1 Lu1 105.03(16)
C1 N1 Lu1 112.46(16)
P3' Ni1 P1 127.69(11)
P3' Ni1 P2 111.78(11)
P1 Ni1 P2 120.26(3)
P1 Ni1 P3A 116.03(5)
P2 Ni1 P3A 122.35(5)
P1 Ni1 P3 116.03(5)
P2 Ni1 P3 122.35(5)
P3' Ni1 Lu1 93.31(12)
P1 Ni1 Lu1 85.44(2)
P2 Ni1 Lu1 86.20(3)
P3A Ni1 Lu1 86.70(4)
P3 Ni1 Lu1 86.70(4)
C13 P1 C15 103.19(13)
C13 P1 C14 98.43(13)
C15 P1 C14 107.70(13)
C13 P1 Ni1 108.87(9)
C15 P1 Ni1 121.21(10)
C14 P1 Ni1 114.44(10)
C26 P2 C28' 100.58(16)
C26 P2 C28 100.58(16)
C26 P2 C31 102.70(17)
C28' P2 C31 106.05(19)
C28 P2 C31 106.05(19)
C26 P2 Ni1 106.42(10)
C28' P2 Ni1 114.63(14)
C28 P2 Ni1 114.63(14)
C31 P2 Ni1 123.41(12)
C20 N2 C2 112.2(2)
C20 N2 C3 107.8(2)
C2 N2 C3 111.4(2)
C20 N2 Lu1 108.63(17)
C2 N2 Lu1 103.64(16)
C3 N2 Lu1 113.21(16)
C33 N3 C4 113.1(2)
C33 N3 C5 107.5(2)
C4 N3 C5 111.4(2)
C33 N3 Lu1 106.42(16)
C4 N3 Lu1 104.94(16)
C5 N3 Lu1 113.47(16)
C12 N4 C13 111.3(2)
C12 N4 Lu1 119.82(17)
C13 N4 Lu1 125.47(17)
C25 N5 C26 111.0(2)
C25 N5 Lu1 119.17(19)
C26 N5 Lu1 126.73(19)
C38 N6 C39A 106.2(3)
C38 N6 C39 106.2(3)
C38 N6 C39' 130.6(4)
C38 N6 Lu1 118.76(18)
C39A N6 Lu1 128.3(2)
C39 N6 Lu1 128.3(2)
C39' N6 Lu1 110.4(4)
N1 C1 C2 112.8(2)
N1 C1 H1A 109.0
C2 C1 H1A 109.0
N1 C1 H1B 109.0
C2 C1 H1B 109.0
H1A C1 H1B 107.8
N2 C2 C1 112.3(2)
N2 C2 H2A 109.2
C1 C2 H2A 109.2
N2 C2 H2B 109.2
C1 C2 H2B 109.2
H2A C2 H2B 107.9
N2 C3 C4 112.5(2)
N2 C3 H3A 109.1
C4 C3 H3A 109.1
N2 C3 H3B 109.1
C4 C3 H3B 109.1
H3A C3 H3B 107.8
N3 C4 C3 111.7(2)
N3 C4 H4A 109.3
C3 C4 H4A 109.3
N3 C4 H4B 109.3
C3 C4 H4B 109.3
H4A C4 H4B 107.9
N3 C5 C6 112.7(2)
N3 C5 H5A 109.0
C6 C5 H5A 109.0
N3 C5 H5B 109.0
C6 C5 H5B 109.0
H5A C5 H5B 107.8
N1 C6 C5 112.3(2)
N1 C6 H6A 109.2
C5 C6 H6A 109.2
N1 C6 H6B 109.2
C5 C6 H6B 109.2
H6A C6 H6B 107.9
C8 C7 C12 121.9(3)
C8 C7 N1 121.8(3)
C12 C7 N1 116.2(2)
C7 C8 C9 121.4(3)
C7 C8 H8 119.3
C9 C8 H8 119.3
C10 C9 C8 118.0(3)
C10 C9 H9 121.0
C8 C9 H9 121.0
C9 C10 C11 121.2(3)
C9 C10 H10 119.4
C11 C10 H10 119.4
C10 C11 C12 122.2(3)
C10 C11 H11 118.9
C12 C11 H11 118.9
N4 C12 C11 126.1(3)
N4 C12 C7 118.7(3)
C11 C12 C7 115.2(3)
N4 C13 P1 113.32(19)
N4 C13 H13A 108.9
P1 C13 H13A 108.9
N4 C13 H13B 108.9
P1 C13 H13B 108.9
H13A C13 H13B 107.7
C16 C14 C17 112.2(3)
C16 C14 P1 115.7(2)
C17 C14 P1 112.1(2)
C16 C14 H14 105.3
C17 C14 H14 105.3
P1 C14 H14 105.3
C19 C15 C18 111.0(2)
C19 C15 P1 112.6(2)
C18 C15 P1 118.3(2)
C19 C15 H15 104.4
C18 C15 H15 104.4
P1 C15 H15 104.4
C14 C16 H16A 109.5
C14 C16 H16B 109.5
H16A C16 H16B 109.5
C14 C16 H16C 109.5
H16A C16 H16C 109.5
H16B C16 H16C 109.5
C14 C17 H17A 109.5
C14 C17 H17B 109.5
H17A C17 H17B 109.5
C14 C17 H17C 109.5
H17A C17 H17C 109.5
H17B C17 H17C 109.5
C15 C18 H18A 109.5
C15 C18 H18B 109.5
H18A C18 H18B 109.5
C15 C18 H18C 109.5
H18A C18 H18C 109.5
H18B C18 H18C 109.5
C15 C19 H19A 109.5
C15 C19 H19B 109.5
H19A C19 H19B 109.5
C15 C19 H19C 109.5
H19A C19 H19C 109.5
H19B C19 H19C 109.5
C21 C20 C25 122.2(3)
C21 C20 N2 120.8(3)
C25 C20 N2 116.6(3)
C22 C21 C20 121.0(3)
C22 C21 H21 119.5
C20 C21 H21 119.5
C23 C22 C21 117.9(3)
C23 C22 H22 121.0
C21 C22 H22 121.0
C22 C23 C24 122.4(3)
C22 C23 H23 118.8
C24 C23 H23 118.8
C23 C24 C25 121.3(3)
C23 C24 H24 119.3
C25 C24 H24 119.3
N5 C25 C20 118.9(3)
N5 C25 C24 126.0(3)
C20 C25 C24 115.0(3)
N5 C26 P2 112.1(2)
N5 C26 H26A 109.2
P2 C26 H26A 109.2
N5 C26 H26B 109.2
P2 C26 H26B 109.2
H26A C26 H26B 107.9
C31 C30 H30A 109.5
C31 C30 H30B 109.5
H30A C30 H30B 109.5
C31 C30 H30C 109.5
H30A C30 H30C 109.5
H30B C30 H30C 109.5
C30 C31 C32 112.0(4)
C30 C31 P2 117.9(3)
C32 C31 P2 111.7(3)
C30 C31 H31 104.6
C32 C31 H31 104.6
P2 C31 H31 104.6
C28 C27 H27A 109.5
C28 C27 H27B 109.5
H27A C27 H27B 109.5
C28 C27 H27C 109.5
H27A C27 H27C 109.5
H27B C27 H27C 109.5
C31 C32 H32A 109.5
C31 C32 H32B 109.5
H32A C32 H32B 109.5
C31 C32 H32C 109.5
H32A C32 H32C 109.5
H32B C32 H32C 109.5
C34 C33 C38 121.9(3)
C34 C33 N3 121.1(3)
C38 C33 N3 116.8(3)
C33 C34 C35 121.1(3)
C33 C34 H34 119.5
C35 C34 H34 119.5
C36 C35 C34 118.4(4)
C36 C35 H35 120.8
C34 C35 H35 120.8
C35 C36 C37 121.6(3)
C35 C36 H36 119.2
C37 C36 H36 119.2
C36 C37 C38 121.7(3)
C36 C37 H37 119.2
C38 C37 H37 119.2
N6 C38 C33 118.6(3)
N6 C38 C37 126.1(3)
C33 C38 C37 115.3(3)
C27 C28 C29 121.4(4)
C27 C28 P2 116.7(3)
C29 C28 P2 112.0(3)
C27 C28 H28 100.5
C29 C28 H28 100.5
P2 C28 H28 100.5
C28 C29 H29A 109.5
C28 C29 H29B 109.5
H29A C29 H29B 109.5
C28 C29 H29C 109.5
H29A C29 H29C 109.5
H29B C29 H29C 109.5
C29' C28' C27 112.9(4)
C29' C28' P2 118.0(4)
C27 C28' P2 116.7(3)
C29' C28' H28' 101.9
C27 C28' H28' 101.9
P2 C28' H28' 101.9
C28' C29' H29D 109.5
C28' C29' H29E 109.5
H29D C29' H29E 109.5
C28' C29' H29F 109.5
H29D C29' H29F 109.5
H29E C29' H29F 109.5
C39 P3 C43 104.12(19)
C39 P3 C40 101.7(2)
C43 P3 C40 103.9(2)
C39 P3 Ni1 105.86(14)
C43 P3 Ni1 122.94(15)
C40 P3 Ni1 115.76(19)
N6 C39 P3 110.2(2)
N6 C39 H39A 109.6
P3 C39 H39A 109.6
N6 C39 H39B 109.6
P3 C39 H39B 109.6
H39A C39 H39B 108.1
C42 C40 C41 109.8(6)
C42 C40 P3 122.4(6)
C41 C40 P3 111.2(3)
C42 C40 H40 103.8
C41 C40 H40 103.8
P3 C40 H40 103.8
C40 C41 H41A 109.5
C40 C41 H41B 109.5
H41A C41 H41B 109.5
C40 C41 H41C 109.5
H41A C41 H41C 109.5
H41B C41 H41C 109.5
C40 C42 H42A 109.5
C40 C42 H42B 109.5
H42A C42 H42B 109.5
C40 C42 H42C 109.5
H42A C42 H42C 109.5
H42B C42 H42C 109.5
C44 C43 C45 111.4(4)
C44 C43 P3 116.6(3)
C45 C43 P3 112.0(3)
C44 C43 H43 105.2
C45 C43 H43 105.2
P3 C43 H43 105.2
C43 C44 H44A 109.5
C43 C44 H44B 109.5
H44A C44 H44B 109.5
C43 C44 H44C 109.5
H44A C44 H44C 109.5
H44B C44 H44C 109.5
C43 C45 H45A 109.5
C43 C45 H45B 109.5
H45A C45 H45B 109.5
C43 C45 H45C 109.5
H45A C45 H45C 109.5
H45B C45 H45C 109.5
C43' P3' C40' 102.3(5)
C43' P3' C39' 101.3(5)
C40' P3' C39' 102.4(5)
C43' P3' Ni1 121.7(4)
C40' P3' Ni1 117.3(4)
C39' P3' Ni1 109.2(3)
N6 C39' P3' 108.5(6)
N6 C39' H39C 110.0
P3' C39' H39C 110.0
N6 C39' H39D 110.0
P3' C39' H39D 110.0
H39C C39' H39D 108.4
C41' C40' C42' 111.2(9)
C41' C40' P3' 117.1(8)
C42' C40' P3' 110.6(8)
C41' C40' H40' 105.7
C42' C40' H40' 105.7
P3' C40' H40' 105.7
C40' C41' H41D 109.5
C40' C41' H41E 109.5
H41D C41' H41E 109.5
C40' C41' H41F 109.5
H41D C41' H41F 109.5
H41E C41' H41F 109.5
C40' C42' H42D 109.5
C40' C42' H42E 109.5
H42D C42' H42E 109.5
C40' C42' H42F 109.5
H42D C42' H42F 109.5
H42E C42' H42F 109.5
C44' C43' C45' 109.4(10)
C44' C43' P3' 113.3(9)
C45' C43' P3' 108.4(8)
C44' C43' H43' 108.5
C45' C43' H43' 108.5
P3' C43' H43' 108.5
C43' C44' H44D 109.5
C43' C44' H44E 109.5
H44D C44' H44E 109.5
C43' C44' H44F 109.5
H44D C44' H44F 109.5
H44E C44' H44F 109.5
C43' C45' H45D 109.5
C43' C45' H45E 109.5
H45D C45' H45E 109.5
C43' C45' H45F 109.5
H45D C45' H45F 109.5
H45E C45' H45F 109.5
C39A P3A C43A 104.12(19)
C39A P3A C40A 101.7(2)
C43A P3A C40A 103.9(2)
C39A P3A Ni1 105.86(14)
C43A P3A Ni1 122.94(15)
C40A P3A Ni1 115.76(19)
N6 C39A P3A 110.2(2)
N6 C39A H39E 109.6
P3A C39A H39E 109.6
N6 C39A H39F 109.6
P3A C39A H39F 109.6
H39E C39A H39F 108.1
C42A C40A C41A 121.0(6)
C42A C40A P3A 119.6(6)
C41A C40A P3A 111.2(3)
C42A C40A H40A 99.6
C41A C40A H40A 99.6
P3A C40A H40A 99.6
C40A C41A H41G 109.5
C40A C41A H41H 109.5
H41G C41A H41H 109.5
C40A C41A H41I 109.5
H41G C41A H41I 109.5
H41H C41A H41I 109.5
C40A C42A H42G 109.5
C40A C42A H42H 109.5
H42G C42A H42H 109.5
C40A C42A H42I 109.5
H42G C42A H42I 109.5
H42H C42A H42I 109.5
C44A C43A C45A 111.4(4)
C44A C43A P3A 116.6(3)
C45A C43A P3A 112.0(3)
C44A C43A H43A 105.2
C45A C43A H43A 105.2
P3A C43A H43A 105.2
C43A C44A H44G 109.5
C43A C44A H44H 109.5
H44G C44A H44H 109.5
C43A C44A H44I 109.5
H44G C44A H44I 109.5
H44H C44A H44I 109.5
C43A C45A H45G 109.5
C43A C45A H45H 109.5
H45G C45A H45H 109.5
C43A C45A H45I 109.5
H45G C45A H45I 109.5
H45H C45A H45I 109.5

loop_
_geom_bond_atom_site_label_1
_geom_bond_atom_site_label_2
_geom_bond_distance
Lu1 N4 2.298(2)
Lu1 N6 2.299(3)
Lu1 N5 2.324(2)
Lu1 N2 2.559(2)
Lu1 N3 2.563(2)
Lu1 N1 2.563(2)
Lu1 Ni1 2.9771(5)
N1 C7 1.465(4)
N1 C6 1.484(3)
N1 C1 1.500(3)
Ni1 P3' 2.154(4)
Ni1 P1 2.1576(8)
Ni1 P2 2.1643(9)
Ni1 P3A 2.1682(15)
Ni1 P3 2.1682(15)
P1 C13 1.838(3)
P1 C15 1.868(3)
P1 C14 1.872(3)
P2 C26 1.843(3)
P2 C28' 1.852(4)
P2 C28 1.852(4)
P2 C31 1.874(4)
N2 C20 1.461(4)
N2 C2 1.487(4)
N2 C3 1.504(3)
N3 C33 1.466(3)
N3 C4 1.480(4)
N3 C5 1.498(4)
N4 C12 1.380(3)
N4 C13 1.467(3)
N5 C25 1.376(4)
N5 C26 1.469(4)
N6 C38 1.375(4)
N6 C39A 1.504(4)
N6 C39 1.504(4)
N6 C39' 1.534(9)
C1 C2 1.513(4)
C1 H1A 0.9900
C1 H1B 0.9900
C2 H2A 0.9900
C2 H2B 0.9900
C3 C4 1.521(4)
C3 H3A 0.9900
C3 H3B 0.9900
C4 H4A 0.9900
C4 H4B 0.9900
C5 C6 1.514(4)
C5 H5A 0.9900
C5 H5B 0.9900
C6 H6A 0.9900
C6 H6B 0.9900
C7 C8 1.386(4)
C7 C12 1.417(4)
C8 C9 1.389(4)
C8 H8 0.9500
C9 C10 1.383(5)
C9 H9 0.9500
C10 C11 1.385(4)
C10 H10 0.9500
C11 C12 1.415(4)
C11 H11 0.9500
C13 H13A 0.9900
C13 H13B 0.9900
C14 C16 1.522(4)
C14 C17 1.532(4)
C14 H14 1.0000
C15 C19 1.528(4)
C15 C18 1.531(4)
C15 H15 1.0000
C16 H16A 0.9800
C16 H16B 0.9800
C16 H16C 0.9800
C17 H17A 0.9800
C17 H17B 0.9800
C17 H17C 0.9800
C18 H18A 0.9800
C18 H18B 0.9800
C18 H18C 0.9800
C19 H19A 0.9800
C19 H19B 0.9800
C19 H19C 0.9800
C20 C21 1.395(4)
C20 C25 1.399(4)
C21 C22 1.393(5)
C21 H21 0.9500
C22 C23 1.362(5)
C22 H22 0.9500
C23 C24 1.379(5)
C23 H23 0.9500
C24 C25 1.439(4)
C24 H24 0.9500
C26 H26A 0.9900
C26 H26B 0.9900
C30 C31 1.514(6)
C30 H30A 0.9800
C30 H30B 0.9800
C30 H30C 0.9800
C31 C32 1.540(6)
C31 H31 1.0000
C27 C28' 1.524(5)
C27 C28 1.524(5)
C27 H27A 0.9800
C27 H27B 0.9800
C27 H27C 0.9800
C32 H32A 0.9800
C32 H32B 0.9800
C32 H32C 0.9800
C33 C34 1.380(4)
C33 C38 1.402(4)
C34 C35 1.395(5)
C34 H34 0.9500
C35 C36 1.360(6)
C35 H35 0.9500
C36 C37 1.377(5)
C36 H36 0.9500
C37 C38 1.431(4)
C37 H37 0.9500
C28 C29 1.561(8)
C28 H28 1.0000
C29 H29A 0.9800
C29 H29B 0.9800
C29 H29C 0.9800
C28' C29' 1.359(7)
C28' H28' 1.0000
C29' H29D 0.9800
C29' H29E 0.9800
C29' H29F 0.9800
P3 C39 1.819(4)
P3 C43 1.866(4)
P3 C40 1.869(5)
C39 H39A 0.9900
C39 H39B 0.9900
C40 C42 1.390(11)
C40 C41 1.528(7)
C40 H40 1.0000
C41 H41A 0.9800
C41 H41B 0.9800
C41 H41C 0.9800
C42 H42A 0.9800
C42 H42B 0.9800
C42 H42C 0.9800
C43 C44 1.533(6)
C43 C45 1.535(6)
C43 H43 1.0000
C44 H44A 0.9800
C44 H44B 0.9800
C44 H44C 0.9800
C45 H45A 0.9800
C45 H45B 0.9800
C45 H45C 0.9800
P3' C43' 1.866(11)
P3' C40' 1.873(10)
P3' C39' 1.886(11)
C39' H39C 0.9900
C39' H39D 0.9900
C40' C41' 1.517(15)
C40' C42' 1.523(16)
C40' H40' 1.0000
C41' H41D 0.9800
C41' H41E 0.9800
C41' H41F 0.9800
C42' H42D 0.9800
C42' H42E 0.9800
C42' H42F 0.9800
C43' C44' 1.534(19)
C43' C45' 1.539(16)
C43' H43' 1.0000
C44' H44D 0.9800
C44' H44E 0.9800
C44' H44F 0.9800
C45' H45D 0.9800
C45' H45E 0.9800
C45' H45F 0.9800
P3A C39A 1.819(4)
P3A C43A 1.866(4)
P3A C40A 1.869(5)
C39A H39E 0.9900
C39A H39F 0.9900
C40A C42A 1.445(12)
C40A C41A 1.528(7)
C40A H40A 1.0000
C41A H41G 0.9800
C41A H41H 0.9800
C41A H41I 0.9800
C42A H42G 0.9800
C42A H42H 0.9800
C42A H42I 0.9800
C43A C44A 1.533(6)
C43A C45A 1.535(6)
C43A H43A 1.0000
C44A H44G 0.9799
C44A H44H 0.9800
C44A H44I 0.9800
C45A H45G 0.9800
C45A H45H 0.9800
C45A H45I 0.9800

loop_
_geom_torsion_atom_site_label_1
_geom_torsion_atom_site_label_2
_geom_torsion_atom_site_label_3
_geom_torsion_atom_site_label_4
_geom_torsion
C7 N1 C1 C2 -104.5(3)
C6 N1 C1 C2 132.4(3)
Lu1 N1 C1 C2 14.5(3)
C20 N2 C2 C1 177.0(2)
C3 N2 C2 C1 -62.0(3)
Lu1 N2 C2 C1 60.0(2)
N1 C1 C2 N2 -52.4(3)
C20 N2 C3 C4 -104.4(3)
C2 N2 C3 C4 132.1(3)
Lu1 N2 C3 C4 15.8(3)
C33 N3 C4 C3 174.6(2)
C5 N3 C4 C3 -64.1(3)
Lu1 N3 C4 C3 59.1(2)
N2 C3 C4 N3 -52.2(3)
C33 N3 C5 C6 -103.1(3)
C4 N3 C5 C6 132.4(2)
Lu1 N3 C5 C6 14.3(3)
C7 N1 C6 C5 175.2(2)
C1 N1 C6 C5 -63.8(3)
Lu1 N1 C6 C5 58.4(2)
N3 C5 C6 N1 -50.6(3)
C6 N1 C7 C8 42.6(3)
C1 N1 C7 C8 -80.6(3)
Lu1 N1 C7 C8 157.5(2)
C6 N1 C7 C12 -141.9(2)
C1 N1 C7 C12 94.9(3)
Lu1 N1 C7 C12 -26.9(3)
C12 C7 C8 C9 -0.8(5)
N1 C7 C8 C9 174.5(3)
C7 C8 C9 C10 -1.6(5)
C8 C9 C10 C11 1.7(5)
C9 C10 C11 C12 0.7(5)
C13 N4 C12 C11 -0.2(4)
Lu1 N4 C12 C11 -160.5(2)
C13 N4 C12 C7 177.2(2)
Lu1 N4 C12 C7 16.9(3)
C10 C11 C12 N4 174.5(3)
C10 C11 C12 C7 -3.0(4)
C8 C7 C12 N4 -174.7(3)
N1 C7 C12 N4 9.8(4)
C8 C7 C12 C11 3.0(4)
N1 C7 C12 C11 -172.5(2)
C12 N4 C13 P1 -162.81(19)
Lu1 N4 C13 P1 -3.8(3)
C15 P1 C13 N4 -85.5(2)
C14 P1 C13 N4 164.0(2)
Ni1 P1 C13 N4 44.5(2)
C13 P1 C14 C16 61.3(2)
C15 P1 C14 C16 -45.6(3)
Ni1 P1 C14 C16 176.50(19)
C13 P1 C14 C17 -168.5(2)
C15 P1 C14 C17 84.7(2)
Ni1 P1 C14 C17 -53.2(2)
C13 P1 C15 C19 -156.0(2)
C14 P1 C15 C19 -52.6(2)
Ni1 P1 C15 C19 82.0(2)
C13 P1 C15 C18 -24.3(3)
C14 P1 C15 C18 79.2(3)
Ni1 P1 C15 C18 -146.3(2)
C2 N2 C20 C21 46.8(4)
C3 N2 C20 C21 -76.2(3)
Lu1 N2 C20 C21 160.8(2)
C2 N2 C20 C25 -139.4(3)
C3 N2 C20 C25 97.6(3)
Lu1 N2 C20 C25 -25.4(3)
C25 C20 C21 C22 1.6(5)
N2 C20 C21 C22 175.0(3)
C20 C21 C22 C23 -0.9(5)
C21 C22 C23 C24 0.0(5)
C22 C23 C24 C25 0.4(5)
C26 N5 C25 C20 -179.3(3)
Lu1 N5 C25 C20 19.4(3)
C26 N5 C25 C24 2.5(4)
Lu1 N5 C25 C24 -158.8(2)
C21 C20 C25 N5 -179.5(3)
N2 C20 C25 N5 6.8(4)
C21 C20 C25 C24 -1.1(4)
N2 C20 C25 C24 -174.8(2)
C23 C24 C25 N5 178.4(3)
C23 C24 C25 C20 0.2(4)
C25 N5 C26 P2 -167.7(2)
Lu1 N5 C26 P2 -8.1(3)
C28' P2 C26 N5 168.4(2)
C28 P2 C26 N5 168.4(2)
C31 P2 C26 N5 -82.3(2)
Ni1 P2 C26 N5 48.6(2)
C26 P2 C31 C30 -20.7(4)
C28' P2 C31 C30 84.4(4)
C28 P2 C31 C30 84.4(4)
Ni1 P2 C31 C30 -140.4(3)
C26 P2 C31 C32 -152.5(3)
C28' P2 C31 C32 -47.4(3)
C28 P2 C31 C32 -47.4(3)
Ni1 P2 C31 C32 87.8(3)
C4 N3 C33 C34 41.3(4)
C5 N3 C33 C34 -82.1(3)
Lu1 N3 C33 C34 156.0(3)
C4 N3 C33 C38 -144.3(3)
C5 N3 C33 C38 92.3(3)
Lu1 N3 C33 C38 -29.6(3)
C38 C33 C34 C35 -0.2(5)
N3 C33 C34 C35 173.9(3)
C33 C34 C35 C36 -1.9(6)
C34 C35 C36 C37 1.8(6)
C35 C36 C37 C38 0.4(5)
C39A N6 C38 C33 173.4(3)
C39 N6 C38 C33 173.4(3)
C39' N6 C38 C33 -154.7(6)
Lu1 N6 C38 C33 19.8(4)
C39A N6 C38 C37 -4.1(4)
C39 N6 C38 C37 -4.1(4)
C39' N6 C38 C37 27.8(7)
Lu1 N6 C38 C37 -157.7(2)
C34 C33 C38 N6 -175.6(3)
N3 C33 C38 N6 10.1(4)
C34 C33 C38 C37 2.3(4)
N3 C33 C38 C37 -172.1(3)
C36 C37 C38 N6 175.3(3)
C36 C37 C38 C33 -2.4(4)
C26 P2 C28 C27 54.7(3)
C31 P2 C28 C27 -51.9(4)
Ni1 P2 C28 C27 168.4(3)
C26 P2 C28 C29 -158.8(4)
C31 P2 C28 C29 94.5(4)
Ni1 P2 C28 C29 -45.1(5)
C26 P2 C28' C29' -84.9(4)
C31 P2 C28' C29' 168.5(4)
Ni1 P2 C28' C29' 28.8(4)
C26 P2 C28' C27 54.7(3)
C31 P2 C28' C27 -51.9(4)
Ni1 P2 C28' C27 168.4(3)
C38 N6 C39 P3 -162.9(2)
Lu1 N6 C39 P3 -12.7(4)
C43 P3 C39 N6 -79.7(3)
C40 P3 C39 N6 172.6(3)
Ni1 P3 C39 N6 51.2(3)
C39 P3 C40 C42 -31.3(7)
C43 P3 C40 C42 -139.3(7)
Ni1 P3 C40 C42 82.9(7)
C39 P3 C40 C41 -163.9(4)
C43 P3 C40 C41 88.2(4)
Ni1 P3 C40 C41 -49.7(5)
C39 P3 C43 C44 -29.5(4)
C40 P3 C43 C44 76.7(4)
Ni1 P3 C43 C44 -149.4(3)
C39 P3 C43 C45 -159.5(3)
C40 P3 C43 C45 -53.3(4)
Ni1 P3 C43 C45 80.6(4)
C38 N6 C39' P3' -111.7(5)
Lu1 N6 C39' P3' 73.4(5)
C43' P3' C39' N6 -170.2(6)
C40' P3' C39' N6 84.4(6)
Ni1 P3' C39' N6 -40.6(6)
C43' P3' C40' C41' -41.8(10)
C39' P3' C40' C41' 62.9(10)
Ni1 P3' C40' C41' -177.6(8)
C43' P3' C40' C42' 87.0(9)
C39' P3' C40' C42' -168.4(8)
Ni1 P3' C40' C42' -48.9(9)
C40' P3' C43' C44' 160.5(9)
C39' P3' C43' C44' 55.0(10)
Ni1 P3' C43' C44' -66.2(10)
C40' P3' C43' C45' -77.8(9)
C39' P3' C43' C45' 176.7(8)
Ni1 P3' C43' C45' 55.5(9)
C38 N6 C39A P3A -162.9(2)
Lu1 N6 C39A P3A -12.7(4)
C43A P3A C39A N6 -79.7(3)
C40A P3A C39A N6 172.6(3)
Ni1 P3A C39A N6 51.2(3)
C39A P3A C40A C42A 47.3(7)
C43A P3A C40A C42A -60.6(7)
Ni1 P3A C40A C42A 161.5(6)
C39A P3A C40A C41A -163.9(4)
C43A P3A C40A C41A 88.2(4)
Ni1 P3A C40A C41A -49.7(5)
C39A P3A C43A C44A -29.5(4)
C40A P3A C43A C44A 76.7(4)
Ni1 P3A C43A C44A -149.4(3)
C39A P3A C43A C45A -159.5(3)
C40A P3A C43A C45A -53.3(4)
Ni1 P3A C43A C45A 80.6(4)
